data_7018432
loop_
_publ_author_name
'Peresypkina, Eugenia V.'
'Vostrikova, Kira E.'

_publ_section_title
;
 2[Mn(acacen)](+) + 1[Fe(CN)(5)NO](-) polynuclear heterobimetallic
 coordination compounds of different dimensionality in the solid state.
;
_journal_issue 14
_journal_name_full 'Dalton transactions (Cambridge, England : 2003)'
_journal_page_first 4100
_journal_page_last 4106
_journal_paper_doi 10.1039/c2dt11983h
_journal_volume 41
_journal_year 2012
_chemical_formula_moiety 'C32 H44 Fe Mn2 N10 O6'
_chemical_formula_structural '[Mn (C12 H18 N2 O2)]2 [Fe (N O) (C N)5] (C3 H7 O H)'
_chemical_formula_sum 'C32 H44 Fe Mn2 N10 O6'
_chemical_formula_weight 830.50
_chemical_name_systematic
;
?
;
_space_group_IT_number 4
_symmetry_cell_setting monoclinic
_symmetry_space_group_name_Hall 'P 2yb'
_symmetry_space_group_name_H-M 'P 1 21 1'
_atom_sites_solution_hydrogens mixed
_atom_sites_solution_primary direct
_atom_sites_solution_secondary difmap
_audit_creation_method SHELXL-97
_cell_angle_alpha 90.00
_cell_angle_beta 107.5510(10)
_cell_angle_gamma 90.00
_cell_formula_units_Z 2
_cell_length_a 9.8861(6)
_cell_length_b 12.6888(6)
_cell_length_c 16.0244(9)
_cell_measurement_reflns_used 4603
_cell_measurement_temperature 150.0(2)
_cell_measurement_theta_max 26.3438
_cell_measurement_theta_min 2.6663
_cell_volume 1916.57(18)
_computing_cell_refinement 'Apex2 V.1.27 (Bruker, 2005)'
_computing_data_collection 'Apex2 V.1.27 (Bruker, 2005)'
_computing_data_reduction 'Apex2 V.1.27 (Bruker, 2005)'
_computing_molecular_graphics 'SHELXTL V6.22 (Bruker, 2000-2005)'
_computing_publication_material 'local programs'
_computing_structure_refinement 'SHELXL-97 (Sheldrick, 1997)'
_computing_structure_solution 'SHELXS-97 (Sheldrick, 1990)'
_diffrn_ambient_temperature 150.0(2)
_diffrn_detector_area_resol_mean 25
_diffrn_measured_fraction_theta_full 0.965
_diffrn_measured_fraction_theta_max 0.963
_diffrn_measurement_device_type 'Bruker X8Apex CCD detector'
_diffrn_measurement_method 'combined omega- and phi-scans'
_diffrn_radiation_monochromator graphite
_diffrn_radiation_source 'fine-focus sealed tube'
_diffrn_radiation_type MoK\a
_diffrn_radiation_wavelength 0.71073
_diffrn_reflns_av_R_equivalents 0.0313
_diffrn_reflns_av_sigmaI/netI 0.0492
_diffrn_reflns_limit_h_max 12
_diffrn_reflns_limit_h_min -12
_diffrn_reflns_limit_k_max 8
_diffrn_reflns_limit_k_min -15
_diffrn_reflns_limit_l_max 20
_diffrn_reflns_limit_l_min -20
_diffrn_reflns_number 12744
_diffrn_reflns_theta_full 25.00
_diffrn_reflns_theta_max 26.39
_diffrn_reflns_theta_min 2.09
_diffrn_standards_decay_% 0
_diffrn_standards_interval_count 0
_diffrn_standards_interval_time 0
_diffrn_standards_number 0
_exptl_absorpt_coefficient_mu 1.077
_exptl_absorpt_correction_T_max 0.922
_exptl_absorpt_correction_T_min 0.750
_exptl_absorpt_correction_type empirical
_exptl_absorpt_process_details 'based on intensities (SADABS, Bruker, 2005)'
_exptl_crystal_colour brown
_exptl_crystal_density_diffrn 1.439
_exptl_crystal_density_meas ?
_exptl_crystal_density_method 'not measured'
_exptl_crystal_description lath
_exptl_crystal_F_000 860
_exptl_crystal_size_max 0.145
_exptl_crystal_size_mid 0.080
_exptl_crystal_size_min 0.075
_refine_diff_density_max 0.408
_refine_diff_density_min -0.327
_refine_diff_density_rms 0.055
_refine_ls_abs_structure_details 'Flack H D (1983), Acta Cryst. A39, 876-881'
_refine_ls_abs_structure_Flack 0.013(13)
_refine_ls_extinction_method none
_refine_ls_goodness_of_fit_ref 1.010
_refine_ls_hydrogen_treatment mixed
_refine_ls_matrix_type full
_refine_ls_number_parameters 473
_refine_ls_number_reflns 5791
_refine_ls_number_restraints 1
_refine_ls_restrained_S_all 1.010
_refine_ls_R_factor_all 0.0381
_refine_ls_R_factor_gt 0.0290
_refine_ls_shift/su_max 0.001
_refine_ls_shift/su_mean 0.000
_refine_ls_structure_factor_coef Fsqd
_refine_ls_weighting_details 'calc w=1/[\s^2^(Fo^2^)+(0.0266P)^2^+0.0000P] where P=(Fo^2^+2Fc^2^)/3'
_refine_ls_weighting_scheme calc
_refine_ls_wR_factor_gt 0.0598
_refine_ls_wR_factor_ref 0.0625
_reflns_number_gt 5111
_reflns_number_total 5791
_reflns_threshold_expression >2sigma(I)
_cod_data_source_file c2dt11983h.txt
_cod_data_source_block compound_4
_cod_depositor_comments
;
The following automatic conversions were performed:

'_exptl_crystal_density_meas' value 'none' was changed to '?' - the
value is perceived as not measured.

Automatic conversion script
Id: cif_fix_values 3008 2015-01-20 13:52:24Z robertas 
;
_cod_original_sg_symbol_H-M P2(1)
_cod_database_code 7018432

loop_
_symmetry_equiv_pos_as_xyz
'x, y, z'
'-x, y+1/2, -z'

loop_
_atom_site_label
_atom_site_type_symbol
_atom_site_fract_x
_atom_site_fract_y
_atom_site_fract_z
_atom_site_U_iso_or_equiv
_atom_site_adp_type
_atom_site_occupancy
_atom_site_symmetry_multiplicity
_atom_site_calc_flag
_atom_site_refinement_flags
Fe1 Fe 0.67277(5) 0.54031(3) 0.23771(3) 0.01701(10) Uani 1 1 d .
Mn1 Mn 0.63708(5) 0.87063(4) 0.05195(3) 0.01793(11) Uani 1 1 d .
Mn2 Mn 1.16618(5) 0.60934(4) 0.48052(3) 0.02002(12) Uani 1 1 d .
O1S O 1.4012(3) 0.6617(2) 0.56596(16) 0.0324(6) Uani 1 1 d .
H1 H 1.406(4) 0.709(4) 0.603(3) 0.050 Uiso 1 1 d .
C1S C 1.5188(5) 0.6812(5) 0.5320(4) 0.0725(18) Uani 1 1 d .
H1SA H 1.4692 0.7033 0.4704 0.087 Uiso 1 1 calc R
C2S C 1.5769(6) 0.5747(5) 0.5188(4) 0.098(2) Uani 1 1 d .
H2SA H 1.6542 0.5837 0.4929 0.148 Uiso 1 1 calc R
H2SB H 1.5014 0.5322 0.4796 0.148 Uiso 1 1 calc R
H2SC H 1.6130 0.5389 0.5754 0.148 Uiso 1 1 calc R
C3S C 1.6015(9) 0.7637(8) 0.5628(7) 0.220(7) Uani 1 1 d .
H3SA H 1.5762 0.7941 0.6124 0.330 Uiso 1 1 calc R
H3SB H 1.5882 0.8168 0.5166 0.330 Uiso 1 1 calc R
H3SC H 1.7009 0.7412 0.5822 0.330 Uiso 1 1 calc R
N11 N 1.1384(3) 0.7511(2) 0.42737(17) 0.0225(6) Uani 1 1 d .
N12 N 1.1131(3) 0.6777(2) 0.57629(17) 0.0212(6) Uani 1 1 d .
N21 N 0.6817(3) 0.7901(2) -0.04180(17) 0.0217(6) Uani 1 1 d .
N22 N 0.4573(3) 0.7889(2) 0.01460(17) 0.0220(6) Uani 1 1 d .
C11 C 1.2203(4) 0.5166(3) 0.2447(2) 0.0401(10) Uani 1 1 d .
H11B H 1.3135 0.4831 0.2676 0.060 Uiso 1 1 calc R
H11C H 1.2152 0.5543 0.1905 0.060 Uiso 1 1 calc R
H11D H 1.1461 0.4625 0.2328 0.060 Uiso 1 1 calc R
C12 C 1.1991(3) 0.5923(3) 0.3105(2) 0.0275(8) Uani 1 1 d .
C13 C 1.1535(4) 0.6931(3) 0.2889(2) 0.0325(9) Uani 1 1 d .
H13A H 1.1313 0.7118 0.2289 0.039 Uiso 1 1 calc R
C14 C 1.1359(4) 0.7732(3) 0.3472(2) 0.0295(8) Uani 1 1 d .
C15 C 1.1167(5) 0.8826(3) 0.3119(3) 0.0518(12) Uani 1 1 d .
H15A H 1.0394 0.9168 0.3282 0.078 Uiso 1 1 calc R
H15B H 1.0933 0.8804 0.2480 0.078 Uiso 1 1 calc R
H15C H 1.2047 0.9224 0.3364 0.078 Uiso 1 1 calc R
C16 C 1.1284(4) 0.8322(3) 0.4909(2) 0.0258(8) Uani 1 1 d .
H16A H 1.0736 0.8934 0.4599 0.031 Uiso 1 1 calc R
H16B H 1.2244 0.8569 0.5244 0.031 Uiso 1 1 calc R
C17 C 1.0555(4) 0.7851(3) 0.5521(2) 0.0289(8) Uani 1 1 d .
H17A H 1.0728 0.8293 0.6052 0.035 Uiso 1 1 calc R
H17B H 0.9519 0.7816 0.5230 0.035 Uiso 1 1 calc R
C18 C 1.0750(5) 0.6949(3) 0.7199(2) 0.0443(11) Uani 1 1 d .
H18A H 0.9780 0.7208 0.6938 0.066 Uiso 1 1 calc R
H18B H 1.1389 0.7548 0.7408 0.066 Uiso 1 1 calc R
H18C H 1.0779 0.6483 0.7692 0.066 Uiso 1 1 calc R
C19 C 1.1215(4) 0.6347(3) 0.6520(2) 0.0261(8) Uani 1 1 d .
C21 C 1.0257(3) 1.0202(3) 0.0719(2) 0.0322(9) Uani 1 1 d .
H21A H 0.9918 1.0928 0.0716 0.048 Uiso 1 1 calc R
H21B H 1.0890 1.0155 0.0353 0.048 Uiso 1 1 calc R
H21C H 1.0775 0.9995 0.1320 0.048 Uiso 1 1 calc R
C22 C 0.9004(3) 0.9472(3) 0.0361(2) 0.0235(8) Uani 1 1 d .
C23 C 0.8887(3) 0.8897(3) -0.0384(2) 0.0267(8) Uani 1 1 d .
H23A H 0.9572 0.9026 -0.0679 0.032 Uiso 1 1 calc R
C24 C 0.7837(4) 0.8132(3) -0.0752(2) 0.0235(8) Uani 1 1 d .
C25 C 0.7933(4) 0.7565(3) -0.1560(2) 0.0334(9) Uani 1 1 d .
H25A H 0.8008 0.6805 -0.1448 0.050 Uiso 1 1 calc R
H25B H 0.8773 0.7810 -0.1708 0.050 Uiso 1 1 calc R
H25C H 0.7081 0.7713 -0.2049 0.050 Uiso 1 1 calc R
C26 C 0.5824(4) 0.7030(3) -0.0740(2) 0.0307(9) Uani 1 1 d .
H26A H 0.6174 0.6389 -0.0389 0.037 Uiso 1 1 calc R
H26B H 0.5755 0.6876 -0.1357 0.037 Uiso 1 1 calc R
C27 C 0.4396(4) 0.7318(3) -0.0674(2) 0.0266(8) Uani 1 1 d .
H27A H 0.3890 0.7766 -0.1177 0.032 Uiso 1 1 calc R
H27B H 0.3827 0.6673 -0.0687 0.032 Uiso 1 1 calc R
C28 C 0.2265(4) 0.7225(3) 0.0165(2) 0.0334(9) Uani 1 1 d .
H28A H 0.2532 0.6480 0.0178 0.050 Uiso 1 1 calc R
H28B H 0.1786 0.7438 -0.0440 0.050 Uiso 1 1 calc R
H28C H 0.1622 0.7328 0.0519 0.050 Uiso 1 1 calc R
C29 C 0.3579(3) 0.7887(3) 0.0531(2) 0.0230(7) Uani 1 1 d .
C110 C 1.1737(3) 0.5316(3) 0.6746(2) 0.0300(8) Uani 1 1 d .
H11A H 1.1879 0.5098 0.7333 0.036 Uiso 1 1 calc R
C111 C 1.2056(4) 0.4605(3) 0.6195(2) 0.0276(8) Uani 1 1 d .
C112 C 1.2523(4) 0.3511(3) 0.6501(3) 0.0426(10) Uani 1 1 d .
H11E H 1.3301 0.3298 0.6277 0.064 Uiso 1 1 calc R
H11F H 1.1725 0.3024 0.6284 0.064 Uiso 1 1 calc R
H11G H 1.2847 0.3496 0.7143 0.064 Uiso 1 1 calc R
C210 C 0.3672(4) 0.8492(3) 0.1279(2) 0.0318(9) Uani 1 1 d .
H21D H 0.2983 0.8359 0.1570 0.038 Uiso 1 1 calc R
C211 C 0.4661(3) 0.9259(3) 0.1632(2) 0.0217(7) Uani 1 1 d .
C212 C 0.4513(4) 0.9929(3) 0.2383(2) 0.0324(9) Uani 1 1 d .
H21E H 0.5147 1.0539 0.2462 0.049 Uiso 1 1 calc R
H21F H 0.4765 0.9508 0.2921 0.049 Uiso 1 1 calc R
H21G H 0.3530 1.0172 0.2252 0.049 Uiso 1 1 calc R
O11 O 1.2307(2) 0.5546(2) 0.39014(14) 0.0288(6) Uani 1 1 d .
O12 O 1.1945(3) 0.47718(18) 0.53816(15) 0.0272(6) Uani 1 1 d .
O21 O 0.8130(2) 0.94513(18) 0.08238(14) 0.0227(5) Uani 1 1 d .
O22 O 0.5745(2) 0.94675(18) 0.13666(14) 0.0234(5) Uani 1 1 d .
N1 N 0.5653(3) 0.6100(2) 0.27738(16) 0.0223(6) Uani 1 1 d .
C41 C 0.8376(3) 0.5569(3) 0.3408(2) 0.0210(7) Uani 1 1 d .
C51 C 0.8014(3) 0.4636(3) 0.1875(2) 0.0215(7) Uani 1 1 d .
C61 C 0.7253(3) 0.6637(3) 0.1835(2) 0.0201(7) Uani 1 1 d .
C71 C 0.5361(3) 0.5123(2) 0.1247(2) 0.0195(7) Uani 1 1 d .
C81 C 0.6286(3) 0.4038(3) 0.2793(2) 0.0201(7) Uani 1 1 d .
O1 O 0.4937(3) 0.6637(2) 0.30322(17) 0.0381(7) Uani 1 1 d .
N41 N 0.9338(3) 0.5689(2) 0.40085(18) 0.0254(7) Uani 1 1 d .
N51 N 0.8730(3) 0.4170(2) 0.1582(2) 0.0319(7) Uani 1 1 d .
N61 N 0.7409(3) 0.7397(2) 0.14976(18) 0.0262(7) Uani 1 1 d .
N71 N 0.4605(3) 0.4950(2) 0.05701(18) 0.0243(7) Uani 1 1 d .
N81 N 0.6020(3) 0.3243(2) 0.30423(19) 0.0290(7) Uani 1 1 d .

loop_
_atom_site_aniso_label
_atom_site_aniso_U_11
_atom_site_aniso_U_22
_atom_site_aniso_U_33
_atom_site_aniso_U_23
_atom_site_aniso_U_13
_atom_site_aniso_U_12
Fe1 0.0186(2) 0.0170(2) 0.0142(2) -0.00018(19) 0.00297(17) -0.0001(2)
Mn1 0.0192(2) 0.0183(3) 0.0160(2) 0.0011(2) 0.00482(19) -0.0013(2)
Mn2 0.0243(3) 0.0173(3) 0.0169(2) -0.0004(2) 0.0040(2) 0.0015(2)
O1S 0.0266(14) 0.0375(16) 0.0316(15) -0.0110(11) 0.0064(12) -0.0032(12)
C1S 0.038(3) 0.081(4) 0.113(5) -0.044(3) 0.044(3) -0.016(3)
C2S 0.089(4) 0.127(7) 0.101(5) 0.021(4) 0.061(4) 0.050(4)
C3S 0.222(10) 0.192(11) 0.361(15) -0.136(10) 0.260(11) -0.133(9)
N11 0.0208(15) 0.0228(17) 0.0231(15) -0.0004(12) 0.0053(12) -0.0014(12)
N12 0.0234(15) 0.0210(16) 0.0167(14) -0.0006(11) 0.0022(12) -0.0005(12)
N21 0.0240(15) 0.0200(16) 0.0200(15) 0.0014(12) 0.0049(12) -0.0005(12)
N22 0.0236(15) 0.0205(16) 0.0202(15) 0.0039(12) 0.0039(12) 0.0002(12)
C11 0.042(2) 0.048(3) 0.036(2) -0.0193(19) 0.0203(18) -0.0129(19)
C12 0.0212(17) 0.038(2) 0.0248(18) -0.0048(16) 0.0092(14) -0.0083(16)
C13 0.035(2) 0.044(3) 0.0202(18) 0.0083(17) 0.0116(16) 0.0034(18)
C14 0.0236(19) 0.034(2) 0.035(2) 0.0126(17) 0.0153(16) 0.0046(16)
C15 0.067(3) 0.037(3) 0.066(3) 0.025(2) 0.043(2) 0.015(2)
C16 0.0281(19) 0.0169(19) 0.0270(19) -0.0001(14) 0.0002(15) 0.0032(14)
C17 0.027(2) 0.028(2) 0.029(2) -0.0090(16) 0.0042(16) 0.0044(16)
C18 0.062(3) 0.050(3) 0.029(2) -0.009(2) 0.026(2) -0.006(2)
C19 0.0242(18) 0.033(2) 0.0205(18) -0.0053(15) 0.0064(14) -0.0111(15)
C21 0.0191(17) 0.032(2) 0.043(2) 0.0084(17) 0.0047(15) -0.0034(16)
C22 0.0188(17) 0.021(2) 0.0289(19) 0.0142(15) 0.0045(14) 0.0038(14)
C23 0.0262(18) 0.026(2) 0.0309(19) 0.0094(16) 0.0136(15) 0.0052(15)
C24 0.0279(19) 0.0234(19) 0.0213(18) 0.0077(14) 0.0104(15) 0.0120(15)
C25 0.043(2) 0.032(2) 0.031(2) 0.0006(17) 0.0206(18) 0.0067(18)
C26 0.040(2) 0.023(2) 0.030(2) -0.0058(16) 0.0127(17) -0.0023(17)
C27 0.032(2) 0.022(2) 0.0238(18) 0.0013(15) 0.0053(15) -0.0073(16)
C28 0.028(2) 0.027(2) 0.044(2) 0.0052(17) 0.0100(17) -0.0046(17)
C29 0.0147(16) 0.0219(19) 0.0292(19) 0.0055(15) 0.0017(14) 0.0022(14)
C110 0.036(2) 0.033(2) 0.0163(16) 0.0048(17) 0.0008(14) -0.0095(19)
C111 0.0250(18) 0.024(2) 0.026(2) 0.0045(16) -0.0032(15) -0.0053(15)
C112 0.047(2) 0.029(2) 0.039(2) 0.0127(18) -0.0065(19) -0.0020(19)
C210 0.0248(18) 0.043(3) 0.031(2) 0.0051(18) 0.0145(16) 0.0017(17)
C211 0.0237(18) 0.023(2) 0.0193(17) 0.0045(14) 0.0079(14) 0.0054(15)
C212 0.037(2) 0.037(2) 0.0254(19) 0.0022(16) 0.0126(17) 0.0070(17)
O11 0.0356(14) 0.0257(15) 0.0263(13) -0.0025(11) 0.0111(10) 0.0042(11)
O12 0.0350(14) 0.0203(14) 0.0221(13) 0.0063(10) 0.0024(11) 0.0035(11)
O21 0.0228(12) 0.0239(14) 0.0222(12) 0.0012(10) 0.0078(10) -0.0023(10)
O22 0.0252(13) 0.0250(13) 0.0200(12) 0.0005(10) 0.0068(10) -0.0021(10)
N1 0.0218(14) 0.0227(15) 0.0218(14) -0.0025(13) 0.0058(11) -0.0059(14)
C41 0.0252(18) 0.0162(18) 0.0219(17) 0.0004(14) 0.0075(15) 0.0001(14)
C51 0.0209(18) 0.0224(19) 0.0194(18) 0.0037(15) 0.0032(14) -0.0027(15)
C61 0.0207(18) 0.0204(19) 0.0181(17) -0.0030(14) 0.0041(14) 0.0004(14)
C71 0.0185(16) 0.0167(19) 0.0243(18) -0.0003(13) 0.0078(14) -0.0002(13)
C81 0.0178(17) 0.0220(19) 0.0182(17) 0.0004(14) 0.0019(13) -0.0019(14)
O1 0.0337(15) 0.0383(16) 0.0477(17) -0.0126(13) 0.0205(13) 0.0027(12)
N41 0.0286(16) 0.0234(17) 0.0208(15) -0.0002(12) 0.0025(13) -0.0040(12)
N51 0.0323(18) 0.0278(19) 0.0401(19) -0.0040(14) 0.0177(15) 0.0004(14)
N61 0.0287(17) 0.0252(18) 0.0229(15) 0.0020(13) 0.0051(13) -0.0009(13)
N71 0.0267(16) 0.0212(16) 0.0214(16) 0.0019(12) 0.0016(13) 0.0020(12)
N81 0.0300(17) 0.0251(18) 0.0310(17) 0.0069(13) 0.0078(14) -0.0024(13)

loop_
_atom_type_symbol
_atom_type_description
_atom_type_scat_dispersion_real
_atom_type_scat_dispersion_imag
_atom_type_scat_source
C C 0.0033 0.0016 'International Tables Vol C Tables 4.2.6.8 and 6.1.1.4'
H H 0.0000 0.0000 'International Tables Vol C Tables 4.2.6.8 and 6.1.1.4'
N N 0.0061 0.0033 'International Tables Vol C Tables 4.2.6.8 and 6.1.1.4'
O O 0.0106 0.0060 'International Tables Vol C Tables 4.2.6.8 and 6.1.1.4'
Mn Mn 0.3368 0.7283 'International Tables Vol C Tables 4.2.6.8 and 6.1.1.4'
Fe Fe 0.3463 0.8444 'International Tables Vol C Tables 4.2.6.8 and 6.1.1.4'

loop_
_geom_angle_atom_site_label_1
_geom_angle_atom_site_label_2
_geom_angle_atom_site_label_3
_geom_angle
_geom_angle_site_symmetry_3
N1 Fe1 C61 91.75(14) .
N1 Fe1 C71 96.31(13) .
C61 Fe1 C71 86.25(13) .
N1 Fe1 C41 94.93(13) .
C61 Fe1 C41 91.38(14) .
C71 Fe1 C41 168.57(13) .
N1 Fe1 C81 96.20(14) .
C61 Fe1 C81 171.37(14) .
C71 Fe1 C81 89.53(13) .
C41 Fe1 C81 91.28(13) .
N1 Fe1 C51 177.26(15) .
C61 Fe1 C51 85.54(14) .
C71 Fe1 C51 83.15(13) .
C41 Fe1 C51 85.52(13) .
C81 Fe1 C51 86.49(14) .
O21 Mn1 O22 91.90(9) .
O21 Mn1 N21 93.16(10) .
O22 Mn1 N21 174.37(11) .
O21 Mn1 N22 176.61(11) .
O22 Mn1 N22 91.48(10) .
N21 Mn1 N22 83.45(11) .
O21 Mn1 N61 89.92(10) .
O22 Mn1 N61 93.12(10) .
N21 Mn1 N61 89.34(11) .
N22 Mn1 N61 90.19(10) .
O21 Mn1 N71 89.74(10) 2_655
O22 Mn1 N71 92.30(10) 2_655
N21 Mn1 N71 85.27(11) 2_655
N22 Mn1 N71 89.83(10) 2_655
N61 Mn1 N71 174.58(10) 2_655
O11 Mn2 O12 90.81(11) .
O11 Mn2 N12 174.24(12) .
O12 Mn2 N12 92.58(11) .
O11 Mn2 N11 92.25(11) .
O12 Mn2 N11 176.56(11) .
N12 Mn2 N11 84.24(11) .
O11 Mn2 N41 90.24(10) .
O12 Mn2 N41 92.78(10) .
N12 Mn2 N41 94.24(10) .
N11 Mn2 N41 88.77(10) .
O11 Mn2 O1S 92.65(9) .
O12 Mn2 O1S 89.53(10) .
N12 Mn2 O1S 82.73(10) .
N11 Mn2 O1S 88.77(10) .
N41 Mn2 O1S 176.27(10) .
C1S O1S Mn2 125.5(3) .
C1S O1S H1 106(3) .
Mn2 O1S H1 116(3) .
C3S C1S O1S 117.9(5) .
C3S C1S C2S 122.8(6) .
O1S C1S C2S 106.5(5) .
C3S C1S H1SA 102.0 .
O1S C1S H1SA 102.0 .
C2S C1S H1SA 102.0 .
C1S C2S H2SA 109.5 .
C1S C2S H2SB 109.5 .
H2SA C2S H2SB 109.5 .
C1S C2S H2SC 109.5 .
H2SA C2S H2SC 109.5 .
H2SB C2S H2SC 109.5 .
C1S C3S H3SA 109.5 .
C1S C3S H3SB 109.5 .
H3SA C3S H3SB 109.5 .
C1S C3S H3SC 109.5 .
H3SA C3S H3SC 109.5 .
H3SB C3S H3SC 109.5 .
C14 N11 C16 123.0(3) .
C14 N11 Mn2 125.3(2) .
C16 N11 Mn2 111.6(2) .
C19 N12 C17 122.5(3) .
C19 N12 Mn2 125.5(3) .
C17 N12 Mn2 111.9(2) .
C24 N21 C26 122.8(3) .
C24 N21 Mn1 124.9(2) .
C26 N21 Mn1 112.3(2) .
C29 N22 C27 121.3(3) .
C29 N22 Mn1 126.1(2) .
C27 N22 Mn1 112.5(2) .
C12 C11 H11B 109.5 .
C12 C11 H11C 109.5 .
H11B C11 H11C 109.5 .
C12 C11 H11D 109.5 .
H11B C11 H11D 109.5 .
H11C C11 H11D 109.5 .
O11 C12 C13 123.6(3) .
O11 C12 C11 114.3(3) .
C13 C12 C11 122.1(3) .
C12 C13 C14 126.7(3) .
C12 C13 H13A 116.7 .
C14 C13 H13A 116.7 .
N11 C14 C13 121.4(3) .
N11 C14 C15 122.3(3) .
C13 C14 C15 116.3(3) .
C14 C15 H15A 109.5 .
C14 C15 H15B 109.5 .
H15A C15 H15B 109.5 .
C14 C15 H15C 109.5 .
H15A C15 H15C 109.5 .
H15B C15 H15C 109.5 .
N11 C16 C17 108.6(3) .
N11 C16 H16A 110.0 .
C17 C16 H16A 110.0 .
N11 C16 H16B 110.0 .
C17 C16 H16B 110.0 .
H16A C16 H16B 108.4 .
N12 C17 C16 108.3(3) .
N12 C17 H17A 110.0 .
C16 C17 H17A 110.0 .
N12 C17 H17B 110.0 .
C16 C17 H17B 110.0 .
H17A C17 H17B 108.4 .
C19 C18 H18A 109.5 .
C19 C18 H18B 109.5 .
H18A C18 H18B 109.5 .
C19 C18 H18C 109.5 .
H18A C18 H18C 109.5 .
H18B C18 H18C 109.5 .
N12 C19 C110 122.7(3) .
N12 C19 C18 120.5(3) .
C110 C19 C18 116.8(3) .
C22 C21 H21A 109.5 .
C22 C21 H21B 109.5 .
H21A C21 H21B 109.5 .
C22 C21 H21C 109.5 .
H21A C21 H21C 109.5 .
H21B C21 H21C 109.5 .
O21 C22 C23 126.1(3) .
O21 C22 C21 113.9(3) .
C23 C22 C21 119.9(3) .
C22 C23 C24 125.9(3) .
C22 C23 H23A 117.1 .
C24 C23 H23A 117.1 .
N21 C24 C23 122.9(3) .
N21 C24 C25 119.9(3) .
C23 C24 C25 117.2(3) .
C24 C25 H25A 109.5 .
C24 C25 H25B 109.5 .
H25A C25 H25B 109.5 .
C24 C25 H25C 109.5 .
H25A C25 H25C 109.5 .
H25B C25 H25C 109.5 .
N21 C26 C27 109.7(3) .
N21 C26 H26A 109.7 .
C27 C26 H26A 109.7 .
N21 C26 H26B 109.7 .
C27 C26 H26B 109.7 .
H26A C26 H26B 108.2 .
N22 C27 C26 109.0(3) .
N22 C27 H27A 109.9 .
C26 C27 H27A 109.9 .
N22 C27 H27B 109.9 .
C26 C27 H27B 109.9 .
H27A C27 H27B 108.3 .
C29 C28 H28A 109.5 .
C29 C28 H28B 109.5 .
H28A C28 H28B 109.5 .
C29 C28 H28C 109.5 .
H28A C28 H28C 109.5 .
H28B C28 H28C 109.5 .
N22 C29 C210 122.4(3) .
N22 C29 C28 119.9(3) .
C210 C29 C28 117.6(3) .
C111 C110 C19 125.7(3) .
C111 C110 H11A 117.1 .
C19 C110 H11A 117.1 .
O12 C111 C110 125.4(3) .
O12 C111 C112 114.0(3) .
C110 C111 C112 120.6(3) .
C111 C112 H11E 109.5 .
C111 C112 H11F 109.5 .
H11E C112 H11F 109.5 .
C111 C112 H11G 109.5 .
H11E C112 H11G 109.5 .
H11F C112 H11G 109.5 .
C211 C210 C29 126.5(3) .
C211 C210 H21D 116.7 .
C29 C210 H21D 116.7 .
O22 C211 C210 124.4(3) .
O22 C211 C212 115.8(3) .
C210 C211 C212 119.8(3) .
C211 C212 H21E 109.5 .
C211 C212 H21F 109.5 .
H21E C212 H21F 109.5 .
C211 C212 H21G 109.5 .
H21E C212 H21G 109.5 .
H21F C212 H21G 109.5 .
C12 O11 Mn2 125.3(2) .
C111 O12 Mn2 126.3(2) .
C22 O21 Mn1 125.2(2) .
C211 O22 Mn1 127.4(2) .
O1 N1 Fe1 175.9(3) .
N41 C41 Fe1 178.5(3) .
N51 C51 Fe1 178.1(3) .
N61 C61 Fe1 172.3(3) .
N71 C71 Fe1 177.1(3) .
N81 C81 Fe1 179.3(3) .
C41 N41 Mn2 158.1(3) .
C61 N61 Mn1 147.0(3) .
C71 N71 Mn1 148.0(2) 2_645

loop_
_geom_bond_atom_site_label_1
_geom_bond_atom_site_label_2
_geom_bond_distance
_geom_bond_site_symmetry_2
Fe1 N1 1.650(3) .
Fe1 C61 1.935(4) .
Fe1 C71 1.938(3) .
Fe1 C41 1.951(3) .
Fe1 C81 1.952(3) .
Fe1 C51 1.957(4) .
Mn1 O21 1.909(2) .
Mn1 O22 1.914(2) .
Mn1 N21 1.973(3) .
Mn1 N22 1.988(3) .
Mn1 N61 2.302(3) .
Mn1 N71 2.336(3) 2_655
Mn2 O11 1.883(2) .
Mn2 O12 1.894(2) .
Mn2 N12 1.967(3) .
Mn2 N11 1.974(3) .
Mn2 N41 2.324(3) .
Mn2 O1S 2.407(3) .
O1S C1S 1.446(5) .
O1S H1 0.84(4) .
C1S C3S 1.329(9) .
C1S C2S 1.507(8) .
C1S H1SA 1.0000 .
C2S H2SA 0.9800 .
C2S H2SB 0.9800 .
C2S H2SC 0.9800 .
C3S H3SA 0.9800 .
C3S H3SB 0.9800 .
C3S H3SC 0.9800 .
N11 C14 1.308(4) .
N11 C16 1.472(4) .
N12 C19 1.310(4) .
N12 C17 1.483(4) .
N21 C24 1.309(4) .
N21 C26 1.466(4) .
N22 C29 1.308(4) .
N22 C27 1.465(4) .
C11 C12 1.487(5) .
C11 H11B 0.9800 .
C11 H11C 0.9800 .
C11 H11D 0.9800 .
C12 O11 1.309(4) .
C12 C13 1.366(5) .
C13 C14 1.426(5) .
C13 H13A 0.9500 .
C14 C15 1.489(5) .
C15 H15A 0.9800 .
C15 H15B 0.9800 .
C15 H15C 0.9800 .
C16 C17 1.504(5) .
C16 H16A 0.9900 .
C16 H16B 0.9900 .
C17 H17A 0.9900 .
C17 H17B 0.9900 .
C18 C19 1.511(5) .
C18 H18A 0.9800 .
C18 H18B 0.9800 .
C18 H18C 0.9800 .
C19 C110 1.413(5) .
C21 C22 1.514(5) .
C21 H21A 0.9800 .
C21 H21B 0.9800 .
C21 H21C 0.9800 .
C22 O21 1.298(4) .
C22 C23 1.374(5) .
C23 C24 1.413(5) .
C23 H23A 0.9500 .
C24 C25 1.509(5) .
C25 H25A 0.9800 .
C25 H25B 0.9800 .
C25 H25C 0.9800 .
C26 C27 1.492(5) .
C26 H26A 0.9900 .
C26 H26B 0.9900 .
C27 H27A 0.9900 .
C27 H27B 0.9900 .
C28 C29 1.509(5) .
C28 H28A 0.9800 .
C28 H28B 0.9800 .
C28 H28C 0.9800 .
C29 C210 1.402(5) .
C110 C111 1.364(5) .
C110 H11A 0.9500 .
C111 O12 1.292(4) .
C111 C112 1.498(5) .
C112 H11E 0.9800 .
C112 H11F 0.9800 .
C112 H11G 0.9800 .
C210 C211 1.374(5) .
C210 H21D 0.9500 .
C211 O22 1.295(4) .
C211 C212 1.516(5) .
C212 H21E 0.9800 .
C212 H21F 0.9800 .
C212 H21G 0.9800 .
N1 O1 1.146(3) .
C41 N41 1.141(4) .
C51 N51 1.128(4) .
C61 N61 1.139(4) .
C71 N71 1.137(4) .
C81 N81 1.145(4) .
N71 Mn1 2.336(3) 2_645

loop_
_geom_hbond_atom_site_label_D
_geom_hbond_atom_site_label_H
_geom_hbond_atom_site_label_A
_geom_hbond_distance_DH
_geom_hbond_distance_HA
_geom_hbond_distance_DA
_geom_hbond_angle_DHA
_geom_hbond_site_symmetry_A
O1S H1 N81 0.84(4) 2.10(4) 2.936(4) 175(4) 2_756

loop_
_geom_torsion_atom_site_label_1
_geom_torsion_atom_site_label_2
_geom_torsion_atom_site_label_3
_geom_torsion_atom_site_label_4
_geom_torsion
_geom_torsion_site_symmetry_1
_geom_torsion_site_symmetry_4
O11 Mn2 O1S C1S 22.5(4) . .
O12 Mn2 O1S C1S 113.3(4) . .
N12 Mn2 O1S C1S -154.0(4) . .
N11 Mn2 O1S C1S -69.7(4) . .
N41 Mn2 O1S C1S -118.4(15) . .
Mn2 O1S C1S C3S 138.3(8) . .
Mn2 O1S C1S C2S -79.1(5) . .
O11 Mn2 N11 C14 14.6(3) . .
O12 Mn2 N11 C14 167.6(18) . .
N12 Mn2 N11 C14 -170.0(3) . .
N41 Mn2 N11 C14 -75.6(3) . .
O1S Mn2 N11 C14 107.2(3) . .
O11 Mn2 N11 C16 -162.3(2) . .
O12 Mn2 N11 C16 -9(2) . .
N12 Mn2 N11 C16 13.2(2) . .
N41 Mn2 N11 C16 107.6(2) . .
O1S Mn2 N11 C16 -69.6(2) . .
O11 Mn2 N12 C19 -118.4(11) . .
O12 Mn2 N12 C19 7.7(3) . .
N11 Mn2 N12 C19 -171.0(3) . .
N41 Mn2 N12 C19 100.7(3) . .
O1S Mn2 N12 C19 -81.5(3) . .
O11 Mn2 N12 C17 63.9(12) . .
O12 Mn2 N12 C17 -170.1(2) . .
N11 Mn2 N12 C17 11.2(2) . .
N41 Mn2 N12 C17 -77.1(2) . .
O1S Mn2 N12 C17 100.7(2) . .
O21 Mn1 N21 C24 -14.7(3) . .
O22 Mn1 N21 C24 139.4(11) . .
N22 Mn1 N21 C24 165.2(3) . .
N61 Mn1 N21 C24 -104.5(3) . .
N71 Mn1 N21 C24 74.8(3) 2_655 .
O21 Mn1 N21 C26 168.3(2) . .
O22 Mn1 N21 C26 -37.7(13) . .
N22 Mn1 N21 C26 -11.9(2) . .
N61 Mn1 N21 C26 78.4(2) . .
N71 Mn1 N21 C26 -102.3(2) 2_655 .
O21 Mn1 N22 C29 176.2(17) . .
O22 Mn1 N22 C29 -8.8(3) . .
N21 Mn1 N22 C29 173.6(3) . .
N61 Mn1 N22 C29 84.3(3) . .
N71 Mn1 N22 C29 -101.1(3) 2_655 .
O21 Mn1 N22 C27 -8.1(19) . .
O22 Mn1 N22 C27 166.9(2) . .
N21 Mn1 N22 C27 -10.7(2) . .
N61 Mn1 N22 C27 -100.0(2) . .
N71 Mn1 N22 C27 74.6(2) 2_655 .
O11 C12 C13 C14 1.4(6) . .
C11 C12 C13 C14 -177.0(3) . .
C16 N11 C14 C13 176.6(3) . .
Mn2 N11 C14 C13 0.1(5) . .
C16 N11 C14 C15 -2.5(5) . .
Mn2 N11 C14 C15 -179.0(3) . .
C12 C13 C14 N11 -12.5(6) . .
C12 C13 C14 C15 166.6(4) . .
C14 N11 C16 C17 148.9(3) . .
Mn2 N11 C16 C17 -34.2(3) . .
C19 N12 C17 C16 149.7(3) . .
Mn2 N12 C17 C16 -32.5(3) . .
N11 C16 C17 N12 42.6(3) . .
C17 N12 C19 C110 178.7(3) . .
Mn2 N12 C19 C110 1.1(5) . .
C17 N12 C19 C18 -1.4(5) . .
Mn2 N12 C19 C18 -178.9(3) . .
O21 C22 C23 C24 -4.0(6) . .
C21 C22 C23 C24 175.0(3) . .
C26 N21 C24 C23 -173.1(3) . .
Mn1 N21 C24 C23 10.1(5) . .
C26 N21 C24 C25 6.4(5) . .
Mn1 N21 C24 C25 -170.4(2) . .
C22 C23 C24 N21 1.5(5) . .
C22 C23 C24 C25 -178.0(3) . .
C24 N21 C26 C27 -145.6(3) . .
Mn1 N21 C26 C27 31.6(3) . .
C29 N22 C27 C26 -153.7(3) . .
Mn1 N22 C27 C26 30.3(3) . .
N21 C26 C27 N22 -39.6(4) . .
C27 N22 C29 C210 -174.9(3) . .
Mn1 N22 C29 C210 0.4(5) . .
C27 N22 C29 C28 4.4(5) . .
Mn1 N22 C29 C28 179.8(2) . .
N12 C19 C110 C111 -8.0(6) . .
C18 C19 C110 C111 172.1(3) . .
C19 C110 C111 O12 0.9(6) . .
C19 C110 C111 C112 -176.4(3) . .
N22 C29 C210 C211 9.9(6) . .
C28 C29 C210 C211 -169.5(3) . .
C29 C210 C211 O22 -6.8(6) . .
C29 C210 C211 C212 172.9(3) . .
C13 C12 O11 Mn2 21.5(5) . .
C11 C12 O11 Mn2 -160.0(2) . .
O12 Mn2 O11 C12 156.3(3) . .
N12 Mn2 O11 C12 -77.6(12) . .
N11 Mn2 O11 C12 -25.2(3) . .
N41 Mn2 O11 C12 63.5(3) . .
O1S Mn2 O11 C12 -114.1(3) . .
C110 C111 O12 Mn2 12.6(5) . .
C112 C111 O12 Mn2 -170.0(2) . .
O11 Mn2 O12 C111 161.0(3) . .
N12 Mn2 O12 C111 -14.4(3) . .
N11 Mn2 O12 C111 8(2) . .
N41 Mn2 O12 C111 -108.8(3) . .
O1S Mn2 O12 C111 68.3(3) . .
C23 C22 O21 Mn1 -6.0(4) . .
C21 C22 O21 Mn1 175.0(2) . .
O22 Mn1 O21 C22 -165.0(2) . .
N21 Mn1 O21 C22 12.5(3) . .
N22 Mn1 O21 C22 10.0(19) . .
N61 Mn1 O21 C22 101.8(2) . .
N71 Mn1 O21 C22 -72.8(2) 2_655 .
C210 C211 O22 Mn1 -6.7(5) . .
C212 C211 O22 Mn1 173.6(2) . .
O21 Mn1 O22 C211 -168.3(3) . .
N21 Mn1 O22 C211 37.6(13) . .
N22 Mn1 O22 C211 12.0(3) . .
N61 Mn1 O22 C211 -78.3(3) . .
N71 Mn1 O22 C211 101.9(3) 2_655 .
C61 Fe1 N1 O1 -7(4) . .
C71 Fe1 N1 O1 -93(4) . .
C41 Fe1 N1 O1 84(4) . .
C81 Fe1 N1 O1 176(4) . .
C51 Fe1 N1 O1 -15(6) . .
N1 Fe1 C41 N41 -62(12) . .
C61 Fe1 C41 N41 29(12) . .
C71 Fe1 C41 N41 107(12) . .
C81 Fe1 C41 N41 -159(12) . .
C51 Fe1 C41 N41 115(12) . .
N1 Fe1 C51 N51 -138(8) . .
C61 Fe1 C51 N51 -146(9) . .
C71 Fe1 C51 N51 -59(9) . .
C41 Fe1 C51 N51 123(9) . .
C81 Fe1 C51 N51 31(9) . .
N1 Fe1 C61 N61 -37(2) . .
C71 Fe1 C61 N61 59(2) . .
C41 Fe1 C61 N61 -132(2) . .
C81 Fe1 C61 N61 120(2) . .
C51 Fe1 C61 N61 143(2) . .
N1 Fe1 C71 N71 160(6) . .
C61 Fe1 C71 N71 69(6) . .
C41 Fe1 C71 N71 -10(6) . .
C81 Fe1 C71 N71 -104(6) . .
C51 Fe1 C71 N71 -17(6) . .
C71 Fe1 C81 N81 -109(28) . .
C41 Fe1 C81 N81 82(28) . .
Fe1 C41 N41 Mn2 -69(12) . .
O11 Mn2 N41 C41 -33.6(7) . .
O12 Mn2 N41 C41 -124.4(7) . .
N12 Mn2 N41 C41 142.8(7) . .
N11 Mn2 N41 C41 58.6(7) . .
O1S Mn2 N41 C41 107.3(16) . .
Fe1 C61 N61 Mn1 -23(3) . .
O21 Mn1 N61 C61 174.1(5) . .
O22 Mn1 N61 C61 82.2(5) . .
N21 Mn1 N61 C61 -92.7(5) . .
N22 Mn1 N61 C61 -9.3(5) . .
N71 Mn1 N61 C61 -99.5(11) 2_655 .
Fe1 C71 N71 Mn1 68(6) . 2_645
